data_2219856
loop_
_publ_author_name
'Monim-ul-Mehboob, Muhammad'
'Tufail, Muhammad'
'Altaf, Muhammad'
'Stoeckli-Evans, Helen'
'Ahmad, Saeed'
'Iftikhar, Syed Hassan'

_publ_section_title
;
 Bis[tris(1,10-phenanthroline)nickel(II)] tris[dicyanidoargentate(I)]
 nitrate 4.2-hydrate
;
_journal_coeditor_code HB2786
_journal_issue 11
_journal_name_full 'Acta Crystallographica Section E'
_journal_page_first m1379
_journal_page_last m1380
_journal_paper_doi 10.1107/S1600536808031413
_journal_volume 64
_journal_year 2008
_chemical_formula_iupac '[Ni (C12 H8 N2)3]2 [Ag (C N)2]3 (N O3), 4.2H2 O'
_chemical_formula_moiety '2(C36 H24 N6 Ni 2+), 3(C2 Ag N2 -), N O3 -, 4.2(H2 O)'
_chemical_formula_sum 'C78 H56.4 Ag3 N19 Ni2 O7.2'
_chemical_formula_weight 1816.05
_chemical_name_systematic
;
Bis[tris(1,10-phenanthroline)nickel(II)] tris[dicyanidoargentate(I)] nitrate
4.2-hydrate
;
_space_group_IT_number 148
_symmetry_cell_setting trigonal
_symmetry_space_group_name_Hall '-R 3'
_symmetry_space_group_name_H-M 'R -3 :H'
_atom_sites_solution_hydrogens geom
_atom_sites_solution_primary direct
_atom_sites_solution_secondary difmap
_audit_creation_method SHELXL-97
_cell_angle_alpha 90.00
_cell_angle_beta 90.00
_cell_angle_gamma 120.00
_cell_formula_units_Z 6
_cell_length_a 16.2738(7)
_cell_length_b 16.2738(7)
_cell_length_c 46.398(2)
_cell_measurement_reflns_used 29311
_cell_measurement_temperature 173(2)
_cell_measurement_theta_max 29.59
_cell_measurement_theta_min 1.69
_cell_volume 10641.6(8)
_computing_cell_refinement 'X-AREA (Stoe & Cie, 2006)'
_computing_data_collection 'X-AREA (Stoe & Cie, 2006)'
_computing_data_reduction 'X-RED32 (Stoe & Cie, 2006)'
_computing_molecular_graphics 'PLATON (Spek, 2003) and Mercury (Macrae <i>et al.</i>,  2006)'
_computing_publication_material 'SHELXL97 (Sheldrick, 2008)'
_computing_structure_refinement 'SHELXL97 (Sheldrick, 2008)'
_computing_structure_solution 'SHELXS97 (Sheldrick, 2008)'
_diffrn_ambient_temperature 173(2)
_diffrn_measured_fraction_theta_full 0.993
_diffrn_measured_fraction_theta_max 0.993
_diffrn_measurement_device_type 'Stoe IPDSII'
_diffrn_measurement_method '\f and \w'
_diffrn_radiation_monochromator graphite
_diffrn_radiation_source 'fine-focus sealed tube'
_diffrn_radiation_type MoK\a
_diffrn_radiation_wavelength 0.71073
_diffrn_reflns_av_R_equivalents 0.0311
_diffrn_reflns_av_sigmaI/netI 0.0204
_diffrn_reflns_limit_h_max 20
_diffrn_reflns_limit_h_min -21
_diffrn_reflns_limit_k_max 22
_diffrn_reflns_limit_k_min -19
_diffrn_reflns_limit_l_max 63
_diffrn_reflns_limit_l_min -63
_diffrn_reflns_number 28787
_diffrn_reflns_theta_full 29.24
_diffrn_reflns_theta_max 29.24
_diffrn_reflns_theta_min 1.69
_diffrn_standards_decay_% 0
_diffrn_standards_number 0
_exptl_absorpt_coefficient_mu 1.407
_exptl_absorpt_correction_T_max 0.651
_exptl_absorpt_correction_T_min 0.454
_exptl_absorpt_correction_type multi-scan
_exptl_absorpt_process_details '(MULscanABS in PLATON; Spek, 2003)'
_exptl_crystal_colour pink
_exptl_crystal_density_diffrn 1.700
_exptl_crystal_density_method 'not measured'
_exptl_crystal_description block
_exptl_crystal_F_000 5472
_exptl_crystal_size_max 0.50
_exptl_crystal_size_mid 0.40
_exptl_crystal_size_min 0.30
_refine_diff_density_max 0.889
_refine_diff_density_min -0.801
_refine_ls_extinction_coef 0.00026(3)
_refine_ls_extinction_expression Fc^*^=kFc[1+0.001xFc^2^\l^3^/sin(2\q)]^-1/4^
_refine_ls_extinction_method 'SHELXL97 (Sheldrick, 2008)'
_refine_ls_goodness_of_fit_ref 1.030
_refine_ls_hydrogen_treatment constr
_refine_ls_matrix_type full
_refine_ls_number_parameters 353
_refine_ls_number_reflns 6400
_refine_ls_number_restraints 0
_refine_ls_restrained_S_all 1.030
_refine_ls_R_factor_all 0.0383
_refine_ls_R_factor_gt 0.0310
_refine_ls_shift/su_max 0.001
_refine_ls_shift/su_mean 0.000
_refine_ls_structure_factor_coef Fsqd
_refine_ls_weighting_details 'calc w=1/[\s^2^(Fo^2^)+(0.0528P)^2^+11.6906P] where P=(Fo^2^+2Fc^2^)/3'
_refine_ls_weighting_scheme calc
_refine_ls_wR_factor_gt 0.0830
_refine_ls_wR_factor_ref 0.0858
_reflns_number_gt 5514
_reflns_number_total 6400
_reflns_threshold_expression I>2\s(I)
_cod_data_source_file hb2786.cif
_cod_data_source_block I
_cod_original_sg_symbol_H-M 'R -3'
_cod_original_formula_sum 'C78 H56.40 Ag3 N19 Ni2 O7.20'
_cod_database_code 2219856
_cod_database_fobs_code 2219856

loop_
_symmetry_equiv_pos_site_id
_symmetry_equiv_pos_as_xyz
1 x,y,z
2 -y,x-y,z
3 -x+y,-x,z
4 -x,-y,-z
5 y,-x+y,-z
6 x-y,x,-z
7 1/3+x,2/3+y,2/3+z
8 1/3-y,2/3+x-y,2/3+z
9 1/3-x+y,2/3-x,2/3+z
10 1/3-x,2/3-y,2/3-z
11 1/3+y,2/3-x+y,2/3-z
12 1/3+x-y,2/3+x,2/3-z
13 2/3+x,1/3+y,1/3+z
14 2/3-y,1/3+x-y,1/3+z
15 2/3-x+y,1/3-x,1/3+z
16 2/3-x,1/3-y,1/3-z
17 2/3+y,1/3-x+y,1/3-z
18 2/3+x-y,1/3+x,1/3-z

loop_
_atom_site_aniso_label
_atom_site_aniso_U_11
_atom_site_aniso_U_22
_atom_site_aniso_U_33
_atom_site_aniso_U_12
_atom_site_aniso_U_13
_atom_site_aniso_U_23
Ni1 0.02250(10) 0.02250(10) 0.0209(2) 0.01120(10) 0.0000 0.0000
N1 0.0292(8) 0.0251(8) 0.0245(7) 0.0136(7) 0.0020(6) 0.0044(6)
N2 0.0236(7) 0.0254(8) 0.0236(7) 0.0137(6) 0.0016(5) 0.0029(6)
C1 0.0390(11) 0.0333(10) 0.0280(9) 0.0189(9) 0.0005(8) 0.0072(8)
C2 0.0499(13) 0.0318(11) 0.0277(9) 0.0201(10) 0.0074(9) 0.0085(8)
C3 0.0430(12) 0.0235(9) 0.0329(9) 0.0139(9) 0.0131(8) 0.0057(7)
C4 0.0311(10) 0.0218(9) 0.0335(9) 0.0120(8) 0.0091(7) 0.0034(7)
C5 0.0267(10) 0.0268(10) 0.0492(12) 0.0096(8) 0.0100(9) 0.0042(9)
C6 0.0234(9) 0.0317(11) 0.0500(12) 0.0120(9) 0.0012(8) 0.0028(9)
C7 0.0254(9) 0.0265(9) 0.0345(9) 0.0139(8) -0.0007(7) -0.0012(7)
C8 0.0294(10) 0.0387(11) 0.0374(10) 0.0201(9) -0.0070(8) -0.0022(8)
C9 0.0357(11) 0.0455(12) 0.0287(9) 0.0265(10) -0.0011(8) 0.0059(8)
C10 0.0298(10) 0.0331(10) 0.0271(8) 0.0180(8) 0.0034(7) 0.0072(7)
C11 0.0242(8) 0.0217(8) 0.0260(8) 0.0126(7) 0.0019(6) 0.0002(6)
C12 0.0263(9) 0.0196(8) 0.0265(8) 0.0113(7) 0.0043(7) 0.0018(6)
Ni2 0.01820(10) 0.01820(10) 0.0196(2) 0.00910(10) 0.0000 0.0000
N3 0.0191(7) 0.0209(7) 0.0215(6) 0.0087(6) 0.0010(5) 0.0000(5)
N4 0.0224(7) 0.0215(7) 0.0212(6) 0.0124(6) 0.0011(5) 0.0001(5)
C13 0.0230(8) 0.0282(9) 0.0238(8) 0.0120(7) 0.0024(6) -0.0005(7)
C14 0.0242(9) 0.0344(10) 0.0256(8) 0.0116(8) 0.0046(7) 0.0041(7)
C15 0.0230(9) 0.0284(9) 0.0291(9) 0.0091(7) 0.0033(7) 0.0081(7)
C16 0.0207(8) 0.0235(9) 0.0294(8) 0.0094(7) -0.0012(7) 0.0027(7)
C17 0.0297(10) 0.0208(9) 0.0359(10) 0.0095(8) -0.0002(8) 0.0037(7)
C18 0.0335(10) 0.0189(8) 0.0370(10) 0.0131(8) -0.0022(8) -0.0029(7)
C19 0.0280(9) 0.0227(8) 0.0283(8) 0.0151(7) -0.0022(7) -0.0018(7)
C20 0.0387(11) 0.0288(9) 0.0280(9) 0.0217(9) -0.0017(8) -0.0046(7)
C21 0.0397(11) 0.0328(10) 0.0258(8) 0.0228(9) 0.0059(8) -0.0004(7)
C22 0.0302(9) 0.0268(9) 0.0265(8) 0.0164(8) 0.0067(7) 0.0036(7)
C23 0.0204(8) 0.0205(8) 0.0226(7) 0.0117(7) -0.0004(6) 0.0007(6)
C24 0.0182(7) 0.0218(8) 0.0217(7) 0.0096(7) -0.0012(6) 0.0011(6)
O2W 0.17(3) 0.13(2) 0.070(8) 0.064(14) 0.029(11) 0.057(10)
O3W 0.103(10) 0.047(6) 0.096(9) 0.042(7) -0.066(8) -0.042(6)
Ag1 0.03010(10) 0.04150(10) 0.03190(10) 0.01630(10) -0.00120(10) -0.00250(10)
N5 0.084(2) 0.088(2) 0.0441(12) 0.0616(18) -0.0165(12) -0.0209(13)
N6 0.0533(13) 0.0660(15) 0.0356(10) 0.0366(12) -0.0068(9) -0.0062(10)
C25 0.0431(13) 0.0557(15) 0.0367(11) 0.0292(12) -0.0066(9) -0.0044(10)
C26 0.0337(11) 0.0452(13) 0.0316(10) 0.0194(10) -0.0034(8) 0.0003(9)
O1 0.095(2) 0.0522(14) 0.154(3) 0.0465(15) 0.0142(19) 0.0261(16)
N7 0.0363(11) 0.0363(11) 0.052(2) 0.0182(5) 0.0000 0.0000
O1WA 0.077(2) 0.0626(17) 0.0815(19) 0.0403(16) 0.0047(17) 0.0071(15)
O1WB 0.060(9) 0.066(10) 0.070(10) 0.027(8) -0.005(8) -0.023(8)

loop_
_atom_site_type_symbol
_atom_site_label
_atom_site_fract_x
_atom_site_fract_y
_atom_site_fract_z
_atom_site_U_iso_or_equiv
_atom_site_thermal_displace_type
_atom_site_calc_flag
_atom_site_refinement_flags
_atom_site_occupancy
Ni Ni1 0.66667 0.33333 0.097600(10) 0.02190(10) Uani . . 1.000
N N1 0.55774(12) 0.22921(12) 0.12273(3) 0.0263(4) Uani . . 1.000
N N2 0.54772(11) 0.30552(11) 0.07265(3) 0.0236(4) Uani . . 1.000
C C1 0.56354(16) 0.19654(16) 0.14863(4) 0.0331(6) Uani . . 1.000
C C2 0.48349(18) 0.13805(16) 0.16522(5) 0.0366(6) Uani . . 1.000
C C3 0.39524(17) 0.10971(15) 0.15449(5) 0.0343(6) Uani . . 1.000
C C4 0.38610(15) 0.13989(14) 0.12682(4) 0.0293(5) Uani . . 1.000
C C5 0.29696(16) 0.11155(16) 0.11340(5) 0.0359(6) Uani . . 1.000
C C6 0.29168(15) 0.14076(16) 0.08686(5) 0.0358(6) Uani . . 1.000
C C7 0.37639(14) 0.20643(14) 0.07144(4) 0.0284(5) Uani . . 1.000
C C8 0.37537(15) 0.24171(16) 0.04399(5) 0.0338(6) Uani . . 1.000
C C9 0.45898(16) 0.30945(17) 0.03200(4) 0.0339(6) Uani . . 1.000
C C10 0.54358(15) 0.34083(15) 0.04711(4) 0.0290(5) Uani . . 1.000
C C11 0.46468(13) 0.23886(13) 0.08459(4) 0.0235(5) Uani . . 1.000
C C12 0.47022(14) 0.20149(13) 0.11212(4) 0.0242(5) Uani . . 1.000
Ni Ni2 0.33333 0.66667 0.081880(10) 0.01860(10) Uani . . 1.000
N N3 0.23944(10) 0.54770(11) 0.10601(3) 0.0211(4) Uani . . 1.000
N N4 0.33131(11) 0.55851(11) 0.05706(3) 0.0211(4) Uani . . 1.000
C C13 0.19556(13) 0.54382(14) 0.13060(4) 0.0254(5) Uani . . 1.000
C C14 0.13796(14) 0.45900(15) 0.14521(4) 0.0294(5) Uani . . 1.000
C C15 0.12376(14) 0.37531(14) 0.13348(4) 0.0285(5) Uani . . 1.000
C C16 0.16541(13) 0.37618(14) 0.10678(4) 0.0253(5) Uani . . 1.000
C C17 0.14959(15) 0.29206(14) 0.09207(4) 0.0302(6) Uani . . 1.000
C C18 0.18904(15) 0.29717(14) 0.06616(4) 0.0298(5) Uani . . 1.000
C C19 0.25180(14) 0.38706(13) 0.05303(4) 0.0253(5) Uani . . 1.000
C C20 0.29664(16) 0.39689(15) 0.02637(4) 0.0297(6) Uani . . 1.000
C C21 0.35881(16) 0.48563(15) 0.01624(4) 0.0307(6) Uani . . 1.000
C C22 0.37553(14) 0.56505(14) 0.03227(4) 0.0269(5) Uani . . 1.000
C C23 0.27092(12) 0.47077(12) 0.06744(4) 0.0205(4) Uani . . 1.000
C C24 0.22410(12) 0.46493(12) 0.09427(4) 0.0207(4) Uani . . 1.000
O O2W 0.043(2) 0.0466(16) 0.0515(3) 0.128(12) Uani . . 0.200
O O3W 0.1111(11) 0.0799(8) 0.0346(3) 0.080(5) Uani . . 0.200
Ag Ag1 -0.001550(10) 0.474230(10) 0.080790(10) 0.03520(10) Uani . . 1.000
N N5 -0.0135(2) 0.6044(2) 0.12942(5) 0.0638(10) Uani . . 1.000
N N6 0.02865(18) 0.34982(19) 0.03319(4) 0.0486(7) Uani . . 1.000
C C25 -0.01043(19) 0.5588(2) 0.11172(5) 0.0432(8) Uani . . 1.000
C C26 0.01549(17) 0.39317(18) 0.05002(5) 0.0370(7) Uani . . 1.000
O O1 0.0012(2) 0.07445(19) 0.12175(8) 0.0961(13) Uani . . 1.000
N N7 0.00000 0.00000 0.12009(8) 0.0415(8) Uani . . 1.000
O O1WA 0.0227(2) 0.1884(2) 0.00412(7) 0.0713(11) Uani . . 0.850
O O1WB -0.0212(12) 0.1577(12) 0.0217(4) 0.067(6) Uani . . 0.150
H H1 0.62440 0.21370 0.15610 0.0400 Uiso calc R 1.000
H H2 0.49050 0.11820 0.18390 0.0440 Uiso calc R 1.000
H H3 0.34040 0.07000 0.16560 0.0410 Uiso calc R 1.000
H H5 0.24010 0.07100 0.12350 0.0430 Uiso calc R 1.000
H H6 0.23140 0.11800 0.07810 0.0430 Uiso calc R 1.000
H H8 0.31730 0.21890 0.03380 0.0410 Uiso calc R 1.000
H H9 0.45930 0.33490 0.01350 0.0410 Uiso calc R 1.000
H H10 0.60070 0.38950 0.03880 0.0350 Uiso calc R 1.000
H H13 0.20380 0.60120 0.13860 0.0300 Uiso calc R 1.000
H H14 0.10900 0.45910 0.16300 0.0350 Uiso calc R 1.000
H H15 0.08600 0.31710 0.14330 0.0340 Uiso calc R 1.000
H H17 0.11070 0.23180 0.10070 0.0360 Uiso calc R 1.000
H H18 0.17510 0.24030 0.05640 0.0360 Uiso calc R 1.000
H H20 0.28390 0.34230 0.01550 0.0360 Uiso calc R 1.000
H H21 0.39040 0.49320 -0.00160 0.0370 Uiso calc R 1.000
H H22 0.42020 0.62620 0.02520 0.0320 Uiso calc R 1.000

loop_
_atom_type_symbol
_atom_type_description
_atom_type_scat_dispersion_real
_atom_type_scat_dispersion_imag
_atom_type_scat_source
C C 0.0033 0.0016 'International Tables Vol C Tables 4.2.6.8 and 6.1.1.4'
H H 0.0000 0.0000 'International Tables Vol C Tables 4.2.6.8 and 6.1.1.4'
Ag Ag -0.8971 1.1015 'International Tables Vol C Tables 4.2.6.8 and 6.1.1.4'
N N 0.0061 0.0033 'International Tables Vol C Tables 4.2.6.8 and 6.1.1.4'
Ni Ni 0.3393 1.1124 'International Tables Vol C Tables 4.2.6.8 and 6.1.1.4'
O O 0.0106 0.0060 'International Tables Vol C Tables 4.2.6.8 and 6.1.1.4'

loop_
_geom_angle_atom_site_label_1
_geom_angle_atom_site_label_2
_geom_angle_atom_site_label_3
_geom_angle_site_symmetry_1
_geom_angle_site_symmetry_3
_geom_angle
_geom_angle_publ_flag
C25 Ag1 C26 . . 176.78(13) no
N1 Ni1 N2 . . 79.41(7) no
N1 Ni1 N2 . 2_655 97.46(7) no
N1 Ni1 N1 . 3_665 91.91(7) no
N1 Ni1 N2 . 3_665 167.39(9) no
N1 Ni1 N2 2_655 . 167.39(8) no
N2 Ni1 N2 . 2_655 92.56(7) no
N1 Ni1 N2 3_665 . 97.46(9) no
N1 Ni1 N1 . 2_655 91.91(8) no
N1 Ni1 N2 2_655 2_655 79.41(8) no
N1 Ni1 N1 2_655 3_665 91.91(9) no
N1 Ni1 N2 2_655 3_665 97.46(9) no
N1 Ni1 N2 3_665 2_655 167.39(10) no
N2 Ni1 N2 2_655 3_665 92.56(8) no
N1 Ni1 N2 3_665 3_665 79.41(7) no
N2 Ni1 N2 . 3_665 92.56(8) no
N3 Ni2 N4 . 3_565 94.73(7) no
N4 Ni2 N4 . 2_665 92.55(7) no
N3 Ni2 N4 3_565 . 169.48(8) no
N4 Ni2 N4 . 3_565 92.55(7) no
N3 Ni2 N4 2_665 2_665 79.56(7) no
N3 Ni2 N3 2_665 3_565 94.05(8) no
N3 Ni2 N4 2_665 3_565 169.48(7) no
N3 Ni2 N4 2_665 . 94.73(7) no
N4 Ni2 N4 2_665 3_565 92.55(7) no
N3 Ni2 N4 3_565 3_565 79.56(8) no
N3 Ni2 N4 . . 79.56(6) no
N3 Ni2 N3 . 2_665 94.05(7) no
N3 Ni2 N4 . 2_665 169.48(8) no
N3 Ni2 N3 . 3_565 94.05(6) no
N3 Ni2 N4 3_565 2_665 94.73(7) no
O2W O2W O2W 2_555 3_555 60(3) no
O2W O2W O3W 2_555 . 140.5(17) no
O2W O2W O3W 3_555 . 109(3) no
Ni1 N1 C1 . . 128.62(17) no
C1 N1 C12 . . 117.80(19) no
Ni1 N1 C12 . . 113.07(12) no
Ni1 N2 C10 . . 129.53(16) no
Ni1 N2 C11 . . 112.89(12) no
C10 N2 C11 . . 117.54(19) no
Ni2 N3 C24 . . 113.01(12) no
C13 N3 C24 . . 118.01(16) no
Ni2 N3 C13 . . 128.98(13) no
C22 N4 C23 . . 118.00(16) no
Ni2 N4 C23 . . 112.93(12) no
Ni2 N4 C22 . . 128.90(13) no
O1 N7 O1 2_555 3_555 119.6(2) no
O1 N7 O1 . 3_555 119.6(2) no
O1 N7 O1 . 2_555 119.6(3) no
N1 C1 C2 . . 122.6(2) no
C1 C2 C3 . . 119.6(2) no
C2 C3 C4 . . 119.4(2) no
C3 C4 C12 . . 117.2(2) no
C3 C4 C5 . . 123.5(2) no
C5 C4 C12 . . 119.31(19) no
C4 C5 C6 . . 121.5(2) no
C5 C6 C7 . . 120.8(2) no
C6 C7 C8 . . 123.5(2) no
C8 C7 C11 . . 117.5(2) no
C6 C7 C11 . . 118.95(18) no
C7 C8 C9 . . 119.3(2) no
C8 C9 C10 . . 119.5(2) no
N2 C10 C9 . . 122.9(2) no
N2 C11 C12 . . 116.93(19) no
N2 C11 C7 . . 123.20(17) no
C7 C11 C12 . . 119.87(19) no
C4 C12 C11 . . 119.3(2) no
N1 C12 C11 . . 117.42(18) no
N1 C12 C4 . . 123.30(18) no
C2 C1 H1 . . 119.00 no
N1 C1 H1 . . 119.00 no
C3 C2 H2 . . 120.00 no
C1 C2 H2 . . 120.00 no
C2 C3 H3 . . 120.00 no
C4 C3 H3 . . 120.00 no
C6 C5 H5 . . 119.00 no
C4 C5 H5 . . 119.00 no
C7 C6 H6 . . 120.00 no
C5 C6 H6 . . 120.00 no
C9 C8 H8 . . 120.00 no
C7 C8 H8 . . 120.00 no
C8 C9 H9 . . 120.00 no
C10 C9 H9 . . 120.00 no
C9 C10 H10 . . 118.00 no
N2 C10 H10 . . 119.00 no
N3 C13 C14 . . 122.84(18) no
C13 C14 C15 . . 118.97(19) no
C14 C15 C16 . . 119.77(18) no
C15 C16 C17 . . 123.61(18) no
C15 C16 C24 . . 116.88(18) no
C17 C16 C24 . . 119.51(18) no
C16 C17 C18 . . 120.94(18) no
C17 C18 C19 . . 121.10(18) no
C20 C19 C23 . . 117.26(17) no
C18 C19 C23 . . 119.06(18) no
C18 C19 C20 . . 123.68(18) no
C19 C20 C21 . . 119.42(19) no
C20 C21 C22 . . 119.6(2) no
N4 C22 C21 . . 122.61(18) no
N4 C23 C24 . . 117.32(16) no
C19 C23 C24 . . 119.65(16) no
N4 C23 C19 . . 123.03(18) no
N3 C24 C23 . . 117.01(15) no
N3 C24 C16 . . 123.43(18) no
C16 C24 C23 . . 119.56(16) no
N3 C13 H13 . . 119.00 no
C14 C13 H13 . . 118.00 no
C15 C14 H14 . . 120.00 no
C13 C14 H14 . . 121.00 no
C14 C15 H15 . . 120.00 no
C16 C15 H15 . . 120.00 no
C16 C17 H17 . . 120.00 no
C18 C17 H17 . . 119.00 no
C19 C18 H18 . . 119.00 no
C17 C18 H18 . . 119.00 no
C21 C20 H20 . . 120.00 no
C19 C20 H20 . . 120.00 no
C22 C21 H21 . . 120.00 no
C20 C21 H21 . . 120.00 no
N4 C22 H22 . . 119.00 no
C21 C22 H22 . . 119.00 no
Ag1 C25 N5 . . 177.4(3) no
Ag1 C26 N6 . . 177.3(3) no

loop_
_geom_bond_atom_site_label_1
_geom_bond_atom_site_label_2
_geom_bond_site_symmetry_2
_geom_bond_distance
_geom_bond_publ_flag
Ag1 C25 . 2.043(3) y
Ag1 C26 . 2.055(3) y
Ni1 N1 2_655 2.090(2) no
Ni1 N2 2_655 2.101(2) no
Ni1 N1 3_665 2.0903(19) no
Ni1 N2 3_665 2.1014(16) no
Ni1 N1 . 2.0903(17) y
Ni1 N2 . 2.1014(18) y
Ni2 N4 3_565 2.090(2) no
Ni2 N4 . 2.0898(16) y
Ni2 N4 2_665 2.090(2) no
Ni2 N3 . 2.0925(15) y
Ni2 N3 3_565 2.0925(19) no
Ni2 N3 2_665 2.092(2) no
O2W O2W 2_555 1.27(5) no
O2W O2W 3_555 1.27(4) no
O2W O3W . 1.24(3) no
O1 N7 . 1.204(3) no
N1 C1 . 1.336(3) no
N1 C12 . 1.354(3) no
N2 C11 . 1.358(3) no
N2 C10 . 1.333(2) no
N3 C24 . 1.355(2) no
N3 C13 . 1.331(3) no
N4 C23 . 1.354(2) no
N4 C22 . 1.333(3) no
N5 C25 . 1.125(4) no
N6 C26 . 1.142(4) no
C1 C2 . 1.398(4) no
C2 C3 . 1.364(4) no
C3 C4 . 1.409(3) no
C4 C5 . 1.427(4) no
C4 C12 . 1.404(3) no
C5 C6 . 1.338(3) no
C6 C7 . 1.443(3) no
C7 C8 . 1.401(3) no
C7 C11 . 1.399(3) no
C8 C9 . 1.370(4) no
C9 C10 . 1.395(4) no
C11 C12 . 1.437(3) no
C1 H1 . 0.9500 no
C2 H2 . 0.9500 no
C3 H3 . 0.9500 no
C5 H5 . 0.9500 no
C6 H6 . 0.9500 no
C8 H8 . 0.9500 no
C9 H9 . 0.9500 no
C10 H10 . 0.9500 no
C13 C14 . 1.396(3) no
C14 C15 . 1.375(3) no
C15 C16 . 1.409(3) no
C16 C17 . 1.433(3) no
C16 C24 . 1.399(3) no
C17 C18 . 1.346(3) no
C18 C19 . 1.435(3) no
C19 C20 . 1.404(3) no
C19 C23 . 1.406(3) no
C20 C21 . 1.367(3) no
C21 C22 . 1.395(3) no
C23 C24 . 1.438(3) no
C13 H13 . 0.9500 no
C14 H14 . 0.9500 no
C15 H15 . 0.9500 no
C17 H17 . 0.9500 no
C18 H18 . 0.9500 no
C20 H20 . 0.9500 no
C21 H21 . 0.9500 no
C22 H22 . 0.9500 no

loop_
_geom_contact_atom_site_label_1
_geom_contact_atom_site_label_2
_geom_contact_distance
_geom_contact_site_symmetry_2
_geom_contact_publ_flag
Ag1 Ni2 4.7375(3) . no
Ag1 Ni1 4.7580(3) 2_555 no
Ag1 Ni2 4.7375(3) . no
Ag1 Ni2 4.7375(3) . no
Ni1 Ag1 4.7580(3) 1_655 no
Ni1 Ag1 4.7580(3) 2_665 no
Ni1 Ag1 4.7580(3) 3_555 no
Ni2 Ag1 4.7375(2) 3_565 no
Ni2 Ag1 4.7375(3) 2_665 no
Ni2 Ag1 4.7375(3) . no
O1WA N6 2.911(4) . no
O1WA O1WA 2.924(5) 5_555 no
O1WB N6 2.860(18) . no
O2W N7 3.265(15) . no
O2W N7 3.265(15) . no
O2W N7 3.265(15) . no
O2W O3W 2.36(3) 3_555 no
O3W O3W 2.80(3) 2_555 no
O3W O3W 2.80(2) 3_555 no

loop_
_geom_hbond_atom_site_label_D
_geom_hbond_atom_site_label_H
_geom_hbond_atom_site_label_A
_geom_hbond_site_symmetry_A
_geom_hbond_distance_DH
_geom_hbond_distance_HA
_geom_hbond_distance_DA
_geom_hbond_angle_DHA
_geom_hbond_publ_flag
C3 H3 N5 17_445 0.95 2.45 3.284(4) 147 y
C5 H5 O1 3_555 0.95 2.36 3.176(5) 144 y
C8 H8 O1WA 5_555 0.95 2.54 3.465(4) 166 y
C17 H17 O1 . 0.95 2.47 3.423(4) 177 y
C20 H20 N6 5_555 0.95 2.60 3.312(3) 132 y

loop_
_geom_torsion_atom_site_label_1
_geom_torsion_atom_site_label_2
_geom_torsion_atom_site_label_3
_geom_torsion_atom_site_label_4
_geom_torsion_site_symmetry_1
_geom_torsion
_geom_torsion_publ_flag
N2 Ni1 N1 C1 . -175.0(2) no
N2 Ni1 N1 C12 . -3.53(14) no
N1 Ni1 N1 C1 2_655 14.2(2) no
N1 Ni1 N1 C12 2_655 -174.32(15) no
N2 Ni1 N1 C1 2_655 93.8(2) no
N2 Ni1 N1 C12 2_655 -94.76(15) no
N1 Ni1 N1 C1 3_665 -77.8(2) no
N1 Ni1 N1 C12 3_665 93.70(15) no
N1 Ni1 N2 C10 . -176.73(19) no
N1 Ni1 N2 C11 . 0.57(13) no
N2 Ni1 N2 C10 2_655 -79.62(19) no
N2 Ni1 N2 C11 2_655 97.68(14) no
N1 Ni1 N2 C10 3_665 92.71(18) no
N1 Ni1 N2 C11 3_665 -89.99(14) no
N2 Ni1 N2 C10 3_665 13.06(19) no
N2 Ni1 N2 C11 3_665 -169.63(14) no
N3 Ni2 N4 C23 . 2.76(14) no
N3 Ni2 N4 C22 2_665 -88.9(2) no
N3 Ni2 N4 C23 2_665 96.01(15) no
N4 Ni2 N4 C22 2_665 -9.1(2) no
N4 Ni2 N4 C23 2_665 175.74(15) no
N4 Ni2 N4 C22 3_565 83.6(2) no
N4 Ni2 N3 C13 . 178.8(2) no
N4 Ni2 N3 C24 . -0.55(14) no
N3 Ni2 N3 C13 2_665 84.70(19) no
N3 Ni2 N3 C24 2_665 -94.62(15) no
N3 Ni2 N3 C13 3_565 -9.7(2) no
N3 Ni2 N3 C24 3_565 171.03(15) no
N4 Ni2 N3 C13 3_565 -89.50(19) no
N4 Ni2 N3 C24 3_565 91.19(15) no
N3 Ni2 N4 C22 . 177.9(2) no
N4 Ni2 N4 C23 3_565 -91.59(15) no
C12 N1 C1 C2 . -2.1(3) no
Ni1 N1 C12 C4 . -173.11(16) no
Ni1 N1 C1 C2 . 169.10(17) no
C1 N1 C12 C4 . -0.6(3) no
C1 N1 C12 C11 . 178.46(19) no
Ni1 N1 C12 C11 . 6.0(2) no
Ni1 N2 C10 C9 . 174.54(17) no
C11 N2 C10 C9 . -2.7(3) no
Ni1 N2 C11 C7 . -177.83(16) no
Ni1 N2 C11 C12 . 2.4(2) no
C10 N2 C11 C7 . -0.2(3) no
C10 N2 C11 C12 . -179.97(18) no
C13 N3 C24 C23 . 178.91(19) no
Ni2 N3 C24 C16 . 178.82(17) no
Ni2 N3 C13 C14 . -176.67(17) no
C24 N3 C13 C14 . 2.6(3) no
Ni2 N3 C24 C23 . -1.7(2) no
C13 N3 C24 C16 . -0.6(3) no
C23 N4 C22 C21 . 2.8(3) no
Ni2 N4 C22 C21 . -172.11(18) no
C22 N4 C23 C19 . -1.2(3) no
Ni2 N4 C23 C19 . 174.54(17) no
Ni2 N4 C23 C24 . -4.6(2) no
C22 N4 C23 C24 . 179.7(2) no
N1 C1 C2 C3 . 2.4(4) no
C1 C2 C3 C4 . 0.0(4) no
C2 C3 C4 C5 . 177.9(2) no
C2 C3 C4 C12 . -2.4(3) no
C3 C4 C12 N1 . 2.8(3) no
C3 C4 C12 C11 . -176.24(19) no
C5 C4 C12 N1 . -177.5(2) no
C3 C4 C5 C6 . -178.9(2) no
C12 C4 C5 C6 . 1.4(3) no
C5 C4 C12 C11 . 3.5(3) no
C4 C5 C6 C7 . -3.4(4) no
C5 C6 C7 C8 . -178.1(2) no
C5 C6 C7 C11 . 0.4(3) no
C11 C7 C8 C9 . -3.6(3) no
C6 C7 C11 N2 . -175.3(2) no
C6 C7 C8 C9 . 174.9(2) no
C6 C7 C11 C12 . 4.5(3) no
C8 C7 C11 N2 . 3.3(3) no
C8 C7 C11 C12 . -176.9(2) no
C7 C8 C9 C10 . 1.1(4) no
C8 C9 C10 N2 . 2.3(4) no
C7 C11 C12 N1 . 174.50(19) no
C7 C11 C12 C4 . -6.4(3) no
N2 C11 C12 C4 . 173.41(18) no
N2 C11 C12 N1 . -5.7(3) no
N3 C13 C14 C15 . -1.6(4) no
C13 C14 C15 C16 . -1.5(4) no
C14 C15 C16 C17 . -175.9(2) no
C14 C15 C16 C24 . 3.3(3) no
C15 C16 C17 C18 . 177.9(2) no
C24 C16 C17 C18 . -1.2(4) no
C15 C16 C24 N3 . -2.3(3) no
C15 C16 C24 C23 . 178.2(2) no
C17 C16 C24 N3 . 176.9(2) no
C17 C16 C24 C23 . -2.6(3) no
C16 C17 C18 C19 . 3.0(4) no
C17 C18 C19 C20 . 178.6(3) no
C17 C18 C19 C23 . -0.9(4) no
C18 C19 C20 C21 . -176.9(2) no
C23 C19 C20 C21 . 2.6(4) no
C18 C19 C23 N4 . 178.0(2) no
C18 C19 C23 C24 . -2.9(3) no
C20 C19 C23 N4 . -1.5(3) no
C20 C19 C23 C24 . 177.6(2) no
C19 C20 C21 C22 . -1.1(4) no
C20 C21 C22 N4 . -1.7(4) no
N4 C23 C24 N3 . 4.3(3) no
N4 C23 C24 C16 . -176.2(2) no
C19 C23 C24 N3 . -174.9(2) no
C19 C23 C24 C16 . 4.7(3) no
